data_8107011
loop_
_publ_author_name
'Qian, Peng-Cheng'

_publ_section_title
;
 Crystal structure of
 ((1-((1-benzylpyrrolidin-2-yl)methyl)-3-ethyl-1H-imidazol-2(3H)-ylidene)-\k2
 C,N)dichloridopalladium(II), C17H23Cl2N3Pd
;
_journal_issue 3
_journal_name_full 'Zeitschrift f\"ur Kristallographie - New Crystal Structures'
_journal_page_first 799
_journal_page_last 800
_journal_paper_doi 10.1515/ncrs-2015-0273
_journal_volume 231
_journal_year 2016
_chemical_absolute_configuration unk
_chemical_formula_sum 'C17 H23 Cl2 N3 Pd'
_chemical_formula_weight 446.68
_space_group_IT_number 19
_space_group_name_Hall 'P 2ac 2ab'
_space_group_name_H-M_alt 'P 21 21 21'
_symmetry_cell_setting orthorhombic
_symmetry_space_group_name_H-M 'P 21 21 21'
_atom_sites_solution_hydrogens geom
_atom_sites_solution_primary direct
_atom_sites_solution_secondary difmap
_cell_angle_alpha 90.00
_cell_angle_beta 90.00
_cell_angle_gamma 90.00
_cell_formula_units_Z 4
_cell_length_a 9.6460(18)
_cell_length_b 13.883(3)
_cell_length_c 14.520(3)
_cell_measurement_reflns_used 5389
_cell_measurement_temperature 298(2)
_cell_measurement_theta_max 26.307
_cell_measurement_theta_min 2.534
_cell_volume 1944.5(7)
_computing_cell_refinement 'Bruker SMART'
_computing_data_collection 'Bruker SMART'
_computing_data_reduction 'Bruker SAINT'
_computing_molecular_graphics 'Bruker SHELXTL'
_computing_publication_material 'Bruker SHELXTL'
_computing_structure_refinement 'SHELXL-97 (Sheldrick, 1997)'
_computing_structure_solution 'SHELXS-97 (Sheldrick, 1990)'
_diffrn_ambient_temperature 298(2)
_diffrn_measured_fraction_theta_full 1.000
_diffrn_measured_fraction_theta_max 1.000
_diffrn_measurement_device_type 'Bruker APEX area-detector diffractometer'
_diffrn_measurement_method '\f and \w scan'
_diffrn_radiation_monochromator graphite
_diffrn_radiation_source 'fine-focus sealed tube'
_diffrn_radiation_type MoK\a
_diffrn_radiation_wavelength 0.71073
_diffrn_reflns_av_R_equivalents 0.0226
_diffrn_reflns_av_sigmaI/netI 0.0258
_diffrn_reflns_limit_h_max 11
_diffrn_reflns_limit_h_min -11
_diffrn_reflns_limit_k_max 16
_diffrn_reflns_limit_k_min -16
_diffrn_reflns_limit_l_max 17
_diffrn_reflns_limit_l_min -9
_diffrn_reflns_number 10216
_diffrn_reflns_theta_full 25.02
_diffrn_reflns_theta_max 25.02
_diffrn_reflns_theta_min 2.03
_exptl_absorpt_coefficient_mu 1.231
_exptl_absorpt_correction_T_max 0.8465
_exptl_absorpt_correction_T_min 0.6656
_exptl_absorpt_correction_type multi-scan
_exptl_absorpt_process_details '(SADABS; Bruker, 2002)'
_exptl_crystal_colour yellow
_exptl_crystal_density_diffrn 1.526
_exptl_crystal_density_method 'not measured'
_exptl_crystal_description block
_exptl_crystal_F_000 904
_exptl_crystal_size_max 0.36
_exptl_crystal_size_mid 0.22
_exptl_crystal_size_min 0.14
_refine_diff_density_max 0.666
_refine_diff_density_min -0.356
_refine_diff_density_rms 0.078
_refine_ls_abs_structure_details 'Flack H D (1983), Acta Cryst. A39, 876-881'
_refine_ls_abs_structure_Flack 0.05(5)
_refine_ls_extinction_method none
_refine_ls_goodness_of_fit_ref 1.168
_refine_ls_hydrogen_treatment constr
_refine_ls_matrix_type full
_refine_ls_number_parameters 209
_refine_ls_number_reflns 3433
_refine_ls_number_restraints 0
_refine_ls_restrained_S_all 1.168
_refine_ls_R_factor_all 0.0381
_refine_ls_R_factor_gt 0.0373
_refine_ls_shift/su_max 0.001
_refine_ls_shift/su_mean 0.000
_refine_ls_structure_factor_coef Fsqd
_refine_ls_weighting_details 'calc w=1/[\s^2^(Fo^2^)+(0.0483P)^2^+1.0805P] where P=(Fo^2^+2Fc^2^)/3'
_refine_ls_weighting_scheme calc
_refine_ls_wR_factor_gt 0.0911
_refine_ls_wR_factor_ref 0.0917
_reflns_number_gt 3368
_reflns_number_total 3433
_reflns_threshold_expression I>2\s(I)
_cod_data_source_file suppl_ncrs-2015-0273_suppl.cif
_cod_data_source_block y
_cod_depositor_comments
;
The following automatic conversions were performed:

data item '_exptl_absorpt_correction_type' value 'Multi-scan' was
changed to 'multi-scan' in accordance with the built-in table derived
from the CIF Core dictionary named 'cif_core.dic' version 2.4.5 last
updated on 2014-11-21.

data item '_symmetry_cell_setting' value 'Orthorhombic' was changed
to 'orthorhombic' in accordance with the built-in table derived from
the CIF Core dictionary named 'cif_core.dic' version 2.4.5 last
updated on 2014-11-21.

Automatic conversion script
Id: cif_fix_values 8738 2021-04-28 16:35:53Z antanas 
;
_cod_original_cell_volume 1944.4(6)
_cod_original_sg_symbol_H-M P2(1)2(1)2(1)
_cod_database_code 8107011

loop_
_symmetry_equiv_pos_as_xyz
'x, y, z'
'-x+1/2, -y, z+1/2'
'-x, y+1/2, -z+1/2'
'x+1/2, -y+1/2, -z'

loop_
_atom_site_label
_atom_site_type_symbol
_atom_site_fract_x
_atom_site_fract_y
_atom_site_fract_z
_atom_site_U_iso_or_equiv
_atom_site_adp_type
_atom_site_occupancy
_atom_site_symmetry_multiplicity
_atom_site_calc_flag
_atom_site_refinement_flags
_atom_site_disorder_assembly
_atom_site_disorder_group
Pd1 Pd 0.84672(4) 0.39686(2) -0.07110(2) 0.04177(12) Uani 1 1 d . . .
Cl1 Cl 0.90003(17) 0.33545(11) -0.21418(9) 0.0652(4) Uani 1 1 d . . .
Cl2 Cl 0.61471(14) 0.42098(12) -0.12246(12) 0.0697(4) Uani 1 1 d . . .
N1 N 1.1585(5) 0.4248(4) -0.0749(3) 0.0606(11) Uani 1 1 d . . .
N2 N 1.0834(5) 0.3499(3) 0.0442(3) 0.0535(12) Uani 1 1 d . . .
N3 N 0.7924(4) 0.4304(3) 0.0662(3) 0.0479(9) Uani 1 1 d . . .
C1 C 1.2463(11) 0.4299(11) -0.2311(8) 0.151(5) Uani 1 1 d . . .
H1A H 1.3435 0.4425 -0.2234 0.227 Uiso 1 1 calc R . .
H1B H 1.2171 0.4521 -0.2906 0.227 Uiso 1 1 calc R . .
H1C H 1.2297 0.3619 -0.2262 0.227 Uiso 1 1 calc R . .
C2 C 1.1680(7) 0.4805(6) -0.1596(5) 0.081(2) Uani 1 1 d . . .
H2A H 1.2127 0.5416 -0.1466 0.097 Uiso 1 1 calc R . .
H2B H 1.0753 0.4939 -0.1821 0.097 Uiso 1 1 calc R . .
C3 C 1.2706(6) 0.4051(6) -0.0193(5) 0.0720(17) Uani 1 1 d . . .
H3 H 1.3623 0.4217 -0.0310 0.086 Uiso 1 1 calc R . .
C4 C 1.2239(7) 0.3578(5) 0.0546(5) 0.0724(18) Uani 1 1 d . . .
H4 H 1.2766 0.3347 0.1035 0.087 Uiso 1 1 calc R . .
C5 C 1.0425(5) 0.3905(4) -0.0350(3) 0.0482(11) Uani 1 1 d . . .
C6 C 0.9838(7) 0.3177(4) 0.1125(4) 0.0615(14) Uani 1 1 d . . .
H6A H 1.0326 0.2918 0.1654 0.074 Uiso 1 1 calc R . .
H6B H 0.9270 0.2668 0.0867 0.074 Uiso 1 1 calc R . .
C7 C 0.8925(6) 0.4000(4) 0.1427(3) 0.0575(13) Uani 1 1 d . . .
H7 H 0.9507 0.4551 0.1597 0.069 Uiso 1 1 calc R . .
C8 C 0.8042(9) 0.3711(6) 0.2249(5) 0.088(2) Uani 1 1 d . . .
H8A H 0.8211 0.4143 0.2762 0.105 Uiso 1 1 calc R . .
H8B H 0.8267 0.3060 0.2440 0.105 Uiso 1 1 calc R . .
C9 C 0.6531(10) 0.3771(6) 0.1950(5) 0.098(3) Uani 1 1 d . . .
H9A H 0.6003 0.3230 0.2184 0.117 Uiso 1 1 calc R . .
H9B H 0.6107 0.4365 0.2160 0.117 Uiso 1 1 calc R . .
C10 C 0.6621(7) 0.3743(5) 0.0911(4) 0.0719(18) Uani 1 1 d . . .
H3A H 0.5810 0.4040 0.0637 0.086 Uiso 1 1 calc R . .
H3B H 0.6687 0.3084 0.0694 0.086 Uiso 1 1 calc R . .
C11 C 0.7584(7) 0.5344(4) 0.0768(5) 0.0664(15) Uani 1 1 d . . .
H11A H 0.7383 0.5472 0.1411 0.080 Uiso 1 1 calc R . .
H11B H 0.6752 0.5484 0.0417 0.080 Uiso 1 1 calc R . .
C12 C 0.8712(7) 0.6009(4) 0.0459(4) 0.0609(14) Uani 1 1 d . B .
C13 C 0.9666(13) 0.6377(6) 0.1073(5) 0.127(4) Uani 1 1 d . . .
H13 H 0.9602 0.6224 0.1695 0.153 Uiso 1 1 calc R A 1
C14 C 1.0725(18) 0.6978(9) 0.0764(8) 0.204(8) Uani 1 1 d . B 1
H14 H 1.1393 0.7202 0.1173 0.245 Uiso 1 1 calc R B 1
C15 C 1.0779(14) 0.7237(8) -0.0147(7) 0.152(5) Uani 1 1 d . . .
H15 H 1.1467 0.7655 -0.0351 0.183 Uiso 1 1 calc R B 1
C16 C 0.9867(10) 0.6898(5) -0.0734(5) 0.101(3) Uani 1 1 d . B .
H16 H 0.9908 0.7083 -0.1349 0.121 Uiso 1 1 calc R . .
C17 C 0.8855(7) 0.6275(4) -0.0448(4) 0.0628(16) Uani 1 1 d . . .
H17 H 0.8244 0.6024 -0.0881 0.075 Uiso 1 1 calc R B .

loop_
_atom_site_aniso_label
_atom_site_aniso_U_11
_atom_site_aniso_U_22
_atom_site_aniso_U_33
_atom_site_aniso_U_23
_atom_site_aniso_U_13
_atom_site_aniso_U_12
Pd1 0.04265(19) 0.04375(19) 0.03891(19) 0.00089(16) 0.00394(16) 0.00446(16)
Cl1 0.0781(9) 0.0807(9) 0.0368(6) -0.0067(6) -0.0009(6) 0.0240(7)
Cl2 0.0420(7) 0.0900(11) 0.0773(10) 0.0029(8) -0.0019(6) -0.0058(6)
N1 0.046(2) 0.077(3) 0.059(3) 0.004(2) 0.005(3) 0.014(2)
N2 0.058(3) 0.058(3) 0.044(3) -0.004(2) -0.007(2) 0.019(2)
N3 0.053(2) 0.044(2) 0.047(2) -0.004(2) 0.016(2) -0.0064(17)
C1 0.110(8) 0.218(15) 0.125(9) 0.039(8) 0.040(7) 0.046(9)
C2 0.050(4) 0.121(6) 0.073(4) 0.031(4) 0.010(3) 0.006(4)
C3 0.043(3) 0.091(5) 0.081(4) -0.006(4) -0.003(3) 0.015(3)
C4 0.063(4) 0.085(4) 0.070(5) -0.011(4) -0.013(3) 0.030(3)
C5 0.042(2) 0.058(3) 0.045(2) -0.002(3) 0.002(2) 0.014(3)
C6 0.086(4) 0.052(3) 0.047(3) 0.009(3) -0.002(3) 0.000(3)
C7 0.079(4) 0.051(3) 0.043(3) -0.007(3) -0.001(2) -0.008(3)
C8 0.123(7) 0.093(5) 0.048(3) -0.002(3) 0.028(4) -0.026(4)
C9 0.125(7) 0.095(5) 0.074(5) -0.004(4) 0.051(5) -0.047(5)
C10 0.071(4) 0.087(4) 0.058(4) -0.006(3) 0.025(3) -0.031(3)
C11 0.078(4) 0.057(3) 0.065(4) -0.005(3) 0.023(3) 0.013(3)
C12 0.091(4) 0.042(2) 0.050(3) -0.007(2) 0.001(3) -0.008(3)
C13 0.233(12) 0.092(6) 0.057(4) 0.006(4) -0.028(6) -0.091(7)
C14 0.35(2) 0.152(9) 0.114(8) 0.029(7) -0.096(11) -0.173(12)
C15 0.211(12) 0.142(9) 0.103(7) 0.037(7) -0.025(8) -0.125(9)
C16 0.158(8) 0.084(5) 0.061(4) 0.014(4) -0.011(5) -0.049(5)
C17 0.085(4) 0.053(3) 0.051(3) 0.006(2) -0.006(3) -0.003(3)

loop_
_atom_type_symbol
_atom_type_description
_atom_type_scat_dispersion_real
_atom_type_scat_dispersion_imag
_atom_type_scat_source
C C 0.0033 0.0016 'International Tables Vol C Tables 4.2.6.8 and 6.1.1.4'
H H 0.0000 0.0000 'International Tables Vol C Tables 4.2.6.8 and 6.1.1.4'
N N 0.0061 0.0033 'International Tables Vol C Tables 4.2.6.8 and 6.1.1.4'
Pd Pd -0.9988 1.0072 'International Tables Vol C Tables 4.2.6.8 and 6.1.1.4'
Cl Cl 0.1484 0.1585 'International Tables Vol C Tables 4.2.6.8 and 6.1.1.4'

loop_
_geom_angle_atom_site_label_1
_geom_angle_atom_site_label_2
_geom_angle_atom_site_label_3
_geom_angle
_geom_angle_site_symmetry_1
_geom_angle_site_symmetry_3
C5 Pd1 N3 89.78(18) . .
C5 Pd1 Cl1 90.56(15) . .
N3 Pd1 Cl1 170.96(12) . .
C5 Pd1 Cl2 173.78(18) . .
N3 Pd1 Cl2 91.80(13) . .
Cl1 Pd1 Cl2 88.82(6) . .
C5 N1 C3 109.2(5) . .
C5 N1 C2 127.2(5) . .
C3 N1 C2 123.5(5) . .
C5 N2 C4 110.6(5) . .
C5 N2 C6 121.4(5) . .
C4 N2 C6 127.2(5) . .
C11 N3 C10 106.8(5) . .
C11 N3 C7 109.3(4) . .
C10 N3 C7 102.0(4) . .
C11 N3 Pd1 111.5(4) . .
C10 N3 Pd1 108.4(3) . .
C7 N3 Pd1 117.9(3) . .
C2 C1 H1A 109.5 . .
C2 C1 H1B 109.5 . .
H1A C1 H1B 109.5 . .
C2 C1 H1C 109.5 . .
H1A C1 H1C 109.5 . .
H1B C1 H1C 109.5 . .
N1 C2 C1 112.2(7) . .
N1 C2 H2A 109.2 . .
C1 C2 H2A 109.2 . .
N1 C2 H2B 109.2 . .
C1 C2 H2B 109.2 . .
H2A C2 H2B 107.9 . .
C4 C3 N1 107.7(5) . .
C4 C3 H3 126.2 . .
N1 C3 H3 126.2 . .
C3 C4 N2 106.6(6) . .
C3 C4 H4 126.7 . .
N2 C4 H4 126.7 . .
N2 C5 N1 105.9(4) . .
N2 C5 Pd1 122.1(4) . .
N1 C5 Pd1 131.9(4) . .
N2 C6 C7 110.6(4) . .
N2 C6 H6A 109.5 . .
C7 C6 H6A 109.5 . .
N2 C6 H6B 109.5 . .
C7 C6 H6B 109.5 . .
H6A C6 H6B 108.1 . .
C6 C7 C8 110.8(5) . .
C6 C7 N3 111.5(4) . .
C8 C7 N3 106.8(5) . .
C6 C7 H7 109.2 . .
C8 C7 H7 109.2 . .
N3 C7 H7 109.2 . .
C7 C8 C9 107.4(6) . .
C7 C8 H8A 110.2 . .
C9 C8 H8A 110.2 . .
C7 C8 H8B 110.2 . .
C9 C8 H8B 110.2 . .
H8A C8 H8B 108.5 . .
C10 C9 C8 103.2(6) . .
C10 C9 H9A 111.1 . .
C8 C9 H9A 111.1 . .
C10 C9 H9B 111.1 . .
C8 C9 H9B 111.1 . .
H9A C9 H9B 109.1 . .
C9 C10 N3 105.7(5) . .
C9 C10 H3A 110.6 . .
N3 C10 H3A 110.6 . .
C9 C10 H3B 110.6 . .
N3 C10 H3B 110.6 . .
H3A C10 H3B 108.7 . .
N3 C11 C12 114.0(5) . .
N3 C11 H11A 108.7 . .
C12 C11 H11A 108.7 . .
N3 C11 H11B 108.7 . .
C12 C11 H11B 108.7 . .
H11A C11 H11B 107.6 . .
C17 C12 C13 116.9(6) . .
C17 C12 C11 121.8(6) . .
C13 C12 C11 121.3(6) . .
C12 C13 C14 120.2(7) . .
C12 C13 H13 119.9 . .
C14 C13 H13 119.9 . .
C15 C14 C13 119.7(9) . .
C15 C14 H14 120.2 . .
C13 C14 H14 120.2 . .
C16 C15 C14 120.4(9) . .
C16 C15 H15 119.8 . .
C14 C15 H15 119.8 . .
C15 C16 C17 120.5(7) . .
C15 C16 H16 119.7 . .
C17 C16 H16 119.7 . .
C16 C17 C12 122.1(6) . .
C16 C17 H17 118.9 . .
C12 C17 H17 118.9 . .

loop_
_geom_bond_atom_site_label_1
_geom_bond_atom_site_label_2
_geom_bond_distance
_geom_bond_site_symmetry_2
Pd1 C5 1.962(5) .
Pd1 N3 2.113(4) .
Pd1 Cl1 2.3037(14) .
Pd1 Cl2 2.3826(15) .
N1 C5 1.347(7) .
N1 C3 1.378(7) .
N1 C2 1.455(8) .
N2 C5 1.340(6) .
N2 C4 1.368(8) .
N2 C6 1.451(7) .
N3 C11 1.490(7) .
N3 C10 1.522(7) .
N3 C7 1.531(7) .
C1 C2 1.464(12) .
C1 H1A 0.9600 .
C1 H1B 0.9600 .
C1 H1C 0.9600 .
C2 H2A 0.9700 .
C2 H2B 0.9700 .
C3 C4 1.335(10) .
C3 H3 0.9300 .
C4 H4 0.9300 .
C6 C7 1.508(8) .
C6 H6A 0.9700 .
C6 H6B 0.9700 .
C7 C8 1.520(8) .
C7 H7 0.9800 .
C8 C9 1.523(12) .
C8 H8A 0.9700 .
C8 H8B 0.9700 .
C9 C10 1.512(9) .
C9 H9A 0.9700 .
C9 H9B 0.9700 .
C10 H3A 0.9700 .
C10 H3B 0.9700 .
C11 C12 1.496(8) .
C11 H11A 0.9700 .
C11 H11B 0.9700 .
C12 C17 1.374(7) .
C12 C13 1.380(10) .
C13 C14 1.393(15) .
C13 H13 0.9300 .
C14 C15 1.372(14) .
C14 H14 0.9300 .
C15 C16 1.311(12) .
C15 H15 0.9300 .
C16 C17 1.369(10) .
C16 H16 0.9300 .
C17 H17 0.9300 .

loop_
_geom_torsion_atom_site_label_1
_geom_torsion_atom_site_label_2
_geom_torsion_atom_site_label_3
_geom_torsion_atom_site_label_4
_geom_torsion
_geom_torsion_site_symmetry_1
_geom_torsion_site_symmetry_2
_geom_torsion_site_symmetry_3
_geom_torsion_site_symmetry_4
C5 Pd1 N3 C11 104.3(4) . . . .
Cl1 Pd1 N3 C11 -163.6(7) . . . .
Cl2 Pd1 N3 C11 -69.7(4) . . . .
C5 Pd1 N3 C10 -138.4(4) . . . .
Cl1 Pd1 N3 C10 -46.3(10) . . . .
Cl2 Pd1 N3 C10 47.6(4) . . . .
C5 Pd1 N3 C7 -23.3(4) . . . .
Cl1 Pd1 N3 C7 68.9(9) . . . .
Cl2 Pd1 N3 C7 162.7(3) . . . .
C5 N1 C2 C1 -117.2(9) . . . .
C3 N1 C2 C1 67.8(10) . . . .
C5 N1 C3 C4 0.6(7) . . . .
C2 N1 C3 C4 176.4(6) . . . .
N1 C3 C4 N2 -0.7(8) . . . .
C5 N2 C4 C3 0.6(7) . . . .
C6 N2 C4 C3 -169.7(6) . . . .
C4 N2 C5 N1 -0.2(6) . . . .
C6 N2 C5 N1 170.7(5) . . . .
C4 N2 C5 Pd1 -177.9(4) . . . .
C6 N2 C5 Pd1 -6.9(7) . . . .
C3 N1 C5 N2 -0.3(6) . . . .
C2 N1 C5 N2 -175.9(6) . . . .
C3 N1 C5 Pd1 177.1(5) . . . .
C2 N1 C5 Pd1 1.5(9) . . . .
N3 Pd1 C5 N2 40.8(4) . . . .
Cl1 Pd1 C5 N2 -130.2(4) . . . .
Cl2 Pd1 C5 N2 145.5(11) . . . .
N3 Pd1 C5 N1 -136.2(6) . . . .
Cl1 Pd1 C5 N1 52.8(5) . . . .
Cl2 Pd1 C5 N1 -31.5(18) . . . .
C5 N2 C6 C7 -57.8(7) . . . .
C4 N2 C6 C7 111.5(7) . . . .
N2 C6 C7 C8 -170.8(5) . . . .
N2 C6 C7 N3 70.4(6) . . . .
C11 N3 C7 C6 -151.6(5) . . . .
C10 N3 C7 C6 95.5(5) . . . .
Pd1 N3 C7 C6 -23.0(5) . . . .
C11 N3 C7 C8 87.2(5) . . . .
C10 N3 C7 C8 -25.6(6) . . . .
Pd1 N3 C7 C8 -144.2(4) . . . .
C6 C7 C8 C9 -117.5(6) . . . .
N3 C7 C8 C9 4.1(7) . . . .
C7 C8 C9 C10 19.3(8) . . . .
C8 C9 C10 N3 -36.2(8) . . . .
C11 N3 C10 C9 -76.2(7) . . . .
C7 N3 C10 C9 38.5(7) . . . .
Pd1 N3 C10 C9 163.5(5) . . . .
C10 N3 C11 C12 -174.2(5) . . . .
C7 N3 C11 C12 76.2(6) . . . .
Pd1 N3 C11 C12 -55.9(6) . . . .
N3 C11 C12 C17 84.5(8) . . . .
N3 C11 C12 C13 -95.0(9) . . . .
C17 C12 C13 C14 -0.9(16) . . . .
C11 C12 C13 C14 178.5(11) . . . .
C12 C13 C14 C15 3(2) . . . .
C13 C14 C15 C16 -2(3) . . . .
C14 C15 C16 C17 -1(2) . . . .
C15 C16 C17 C12 2.7(14) . . . .
C13 C12 C17 C16 -1.8(11) . . . .
C11 C12 C17 C16 178.7(7) . . . .
